data_8102478
loop_
_publ_author_name
'Chun-Yang Zheng'
'Ting-Quan Sun'

_publ_section_title
;
 Crystal structure of 3-(furan-2-yl)-5-(naphthalen-6-yl)-1H-pyrazole,
 C17H12N2O
;
_journal_issue 3
_journal_name_full 'Zeitschrift f\"ur Kristallographie - New Crystal Structures'
_journal_page_first 457
_journal_volume 224
_journal_year 2009
_chemical_formula_moiety 'C17 H12 N2 O'
_chemical_formula_sum 'C17 H12 N2 O'
_chemical_formula_weight 260.29
_chemical_name_systematic
; 
3-(furan-2-yl)-5-(naphthalen-6-yl)-1H-pyrazole, 
C~17~H~12~N~2~O
;
_space_group_IT_number 14
_symmetry_cell_setting monoclinic
_symmetry_space_group_name_Hall '-P 2yn'
_symmetry_space_group_name_H-M 'P 1 21/n 1'
_atom_sites_solution_hydrogens geom
_atom_sites_solution_primary direct
_atom_sites_solution_secondary difmap
_audit_creation_method SHELXL-97
_cell_angle_alpha 90.00
_cell_angle_beta 97.271(2)
_cell_angle_gamma 90.00
_cell_formula_units_Z 4
_cell_length_a 14.4840(17)
_cell_length_b 5.8533(7)
_cell_length_c 15.3242(17)
_cell_measurement_reflns_used 2164
_cell_measurement_temperature 298(2)
_cell_measurement_theta_max 23.75
_cell_measurement_theta_min 2.68
_cell_volume 1288.7(3)
_computing_cell_refinement 'Bruker SMART'
_computing_data_collection 'Bruker SMART'
_computing_data_reduction 'Bruker SAINT'
_computing_molecular_graphics 'Bruker SHELXTL'
_computing_publication_material 'Bruker SHELXTL'
_computing_structure_refinement 'SHELXL-97 (Sheldrick, 1997)'
_computing_structure_solution 'SHELXS-97 (Sheldrick, 1990)'
_diffrn_ambient_temperature 298(2)
_diffrn_measured_fraction_theta_full 0.993
_diffrn_measured_fraction_theta_max 0.993
_diffrn_measurement_device_type 'CCD area detector'
_diffrn_measurement_method 'phi and omega scans'
_diffrn_radiation_monochromator graphite
_diffrn_radiation_source 'fine-focus sealed tube'
_diffrn_radiation_type MoK\a
_diffrn_radiation_wavelength 0.71073
_diffrn_reflns_av_R_equivalents 0.0903
_diffrn_reflns_av_sigmaI/netI 0.0623
_diffrn_reflns_limit_h_max 18
_diffrn_reflns_limit_h_min -18
_diffrn_reflns_limit_k_max 7
_diffrn_reflns_limit_k_min -7
_diffrn_reflns_limit_l_max 17
_diffrn_reflns_limit_l_min -19
_diffrn_reflns_number 9469
_diffrn_reflns_theta_full 27.00
_diffrn_reflns_theta_max 27.00
_diffrn_reflns_theta_min 2.68
_exptl_absorpt_coefficient_mu 0.085
_exptl_absorpt_correction_T_max 0.9915
_exptl_absorpt_correction_T_min 0.9831
_exptl_absorpt_correction_type multi-scan
_exptl_absorpt_process_details 'SADABS, (Sheldrick, 1997)'
_exptl_crystal_colour colorless
_exptl_crystal_density_diffrn 1.342
_exptl_crystal_density_method 'not measured'
_exptl_crystal_description block
_exptl_crystal_F_000 544
_exptl_crystal_size_max 0.20
_exptl_crystal_size_mid 0.10
_exptl_crystal_size_min 0.10
_refine_diff_density_max 0.179
_refine_diff_density_min -0.196
_refine_diff_density_rms 0.038
_refine_ls_extinction_method none
_refine_ls_goodness_of_fit_ref 1.109
_refine_ls_hydrogen_treatment mixed
_refine_ls_matrix_type full
_refine_ls_number_parameters 203
_refine_ls_number_reflns 2799
_refine_ls_number_restraints 8
_refine_ls_restrained_S_all 1.119
_refine_ls_R_factor_all 0.0864
_refine_ls_R_factor_gt 0.0646
_refine_ls_shift/su_max 0.000
_refine_ls_shift/su_mean 0.000
_refine_ls_structure_factor_coef Fsqd
_refine_ls_weighting_details 'calc w=1/[\s^2^(Fo^2^)+(0.0605P)^2^+0.2261P] where P=(Fo^2^+2Fc^2^)/3'
_refine_ls_weighting_scheme calc
_refine_ls_wR_factor_gt 0.1509
_refine_ls_wR_factor_ref 0.1640
_reflns_number_gt 2100
_reflns_number_total 2799
_reflns_threshold_expression >2sigma(I)
_cod_data_source_file 1267-2662.cff
_cod_data_source_block am
_cod_depositor_comments
;
The following automatic conversions were performed:
'_symmetry_cell_setting' value 'Monoclinic' changed to 'monoclinic'
according to '/home/saulius/struct/CIF-dictionaries/cif_core.dic'
dictionary named 'cif_core.dic' version 2.4.1 from 2010-06-29.

Automatic conversion script
Id: cif_fix_enum 1555 2011-01-17 13:19:09Z saulius 
;
_cod_original_sg_symbol_Hall -P2yn
_cod_original_sg_symbol_H-M P2(1)/n
_cod_database_code 8102478

loop_
_symmetry_equiv_pos_as_xyz
'x, y, z'
'-x+1/2, y+1/2, -z+1/2'
'-x, -y, -z'
'x-1/2, -y-1/2, z-1/2'

loop_
_atom_site_label
_atom_site_type_symbol
_atom_site_fract_x
_atom_site_fract_y
_atom_site_fract_z
_atom_site_U_iso_or_equiv
_atom_site_adp_type
_atom_site_occupancy
_atom_site_symmetry_multiplicity
_atom_site_Wyckoff_symbol
_atom_site_calc_flag
_atom_site_refinement_flags
_atom_site_disorder_assembly
_atom_site_disorder_group
C1 C 0.79503(13) 0.8619(4) 0.53872(13) 0.0453(5) Uani 1 4 e d . . .
C2 C 0.84375(15) 0.8341(4) 0.46480(14) 0.0570(6) Uani 1 4 e d . . .
H2 H 0.8931 0.9312 0.4579 0.068 Uiso 1 4 e calc R . .
C3 C 0.81994(16) 0.6691(4) 0.40399(14) 0.0604(6) Uani 1 4 e d . . .
H3 H 0.8525 0.6572 0.3556 0.072 Uiso 1 4 e calc R . .
C4 C 0.74690(14) 0.5154(4) 0.41258(13) 0.0512(5) Uani 1 4 e d . . .
C5 C 0.72103(17) 0.3377(4) 0.35173(16) 0.0649(7) Uani 1 4 e d . . .
H5 H 0.7524 0.3220 0.3027 0.078 Uiso 1 4 e calc R . .
C6 C 0.65198(19) 0.1905(4) 0.36328(18) 0.0727(7) Uani 1 4 e d . . .
H6 H 0.6364 0.0744 0.3226 0.087 Uiso 1 4 e calc R . .
C7 C 0.60371(19) 0.2125(5) 0.43649(18) 0.0755(8) Uani 1 4 e d . . .
H7 H 0.5564 0.1100 0.4444 0.091 Uiso 1 4 e calc R . .
C8 C 0.62566(17) 0.3835(4) 0.49644(16) 0.0676(7) Uani 1 4 e d . . .
H8 H 0.5926 0.3975 0.5444 0.081 Uiso 1 4 e calc R . .
C9 C 0.69766(14) 0.5383(4) 0.48613(13) 0.0507(5) Uani 1 4 e d . . .
C10 C 0.72365(14) 0.7149(4) 0.54791(13) 0.0506(5) Uani 1 4 e d . . .
H10 H 0.6911 0.7310 0.5961 0.061 Uiso 1 4 e calc R . .
C11 C 0.82323(13) 1.0448(3) 0.60146(12) 0.0444(5) Uani 1 4 e d . . .
C12 C 0.88473(13) 1.2222(4) 0.59870(13) 0.0479(5) Uani 1 4 e d . . .
H12 H 0.9200 1.2552 0.5536 0.057 Uiso 1 4 e calc R . .
C13 C 0.88383(13) 1.3425(3) 0.67667(13) 0.0440(5) Uani 1 4 e d . A .
C14 C 0.93773(15) 1.5393(4) 0.70716(15) 0.0525(6) Uani 1 4 e d D . .
C15 C 0.9403(11) 1.631(3) 0.7887(8) 0.069(5) Uani 0.53 4 e d PD A 1
H15 H 0.9091 1.5815 0.8347 0.083 Uiso 0.53 4 e calc PR A 1
O1 O 0.9984(6) 1.6441(14) 0.6637(5) 0.069(4) Uani 0.53 4 e d PD A 1
C15' C 0.9951(11) 1.646(2) 0.6571(9) 0.065(6) Uani 0.47 4 e d PD A 2
H15' H 1.0051 1.6119 0.5998 0.078 Uiso 0.47 4 e calc PR A 2
O1' O 0.9396(8) 1.648(2) 0.7821(6) 0.069(4) Uani 0.47 4 e d PD A 2
C16 C 1.03715(17) 1.8235(4) 0.71307(19) 0.0684(7) Uani 1 4 e d D . .
H16 H 1.0802 1.9276 0.6964 0.082 Uiso 1 4 e calc R A 1
C17 C 1.00264(18) 1.8216(5) 0.78741(19) 0.0709(7) Uani 1 4 e d D A .
H17 H 1.0161 1.9271 0.8326 0.085 Uiso 1 4 e calc R B 1
H1A H 0.7521(18) 0.967(5) 0.7010(17) 0.085 Uiso 1 4 e d . . .
N1 N 0.78938(13) 1.0667(3) 0.67876(11) 0.0513(5) Uani 1 4 e d . A .
N2 N 0.82542(13) 1.2467(3) 0.72652(11) 0.0532(5) Uani 1 4 e d . . .

loop_
_atom_site_aniso_label
_atom_site_aniso_U_11
_atom_site_aniso_U_22
_atom_site_aniso_U_33
_atom_site_aniso_U_23
_atom_site_aniso_U_13
_atom_site_aniso_U_12
C1 0.0452(10) 0.0541(12) 0.0368(11) 0.0039(9) 0.0057(8) 0.0099(9)
C2 0.0532(12) 0.0738(15) 0.0461(13) -0.0028(11) 0.0139(10) 0.0010(11)
C3 0.0599(13) 0.0801(16) 0.0445(13) -0.0059(12) 0.0197(10) 0.0064(12)
C4 0.0526(12) 0.0591(13) 0.0412(12) 0.0009(10) 0.0032(9) 0.0144(10)
C5 0.0679(15) 0.0731(16) 0.0528(14) -0.0099(12) 0.0042(11) 0.0142(13)
C6 0.0793(17) 0.0653(16) 0.0692(17) -0.0098(13) -0.0076(14) 0.0042(14)
C7 0.0789(17) 0.0720(17) 0.0728(18) -0.0006(14) -0.0008(14) -0.0152(14)
C8 0.0721(15) 0.0761(17) 0.0553(15) 0.0036(13) 0.0110(12) -0.0075(13)
C9 0.0510(11) 0.0574(13) 0.0431(12) 0.0066(10) 0.0028(9) 0.0084(10)
C10 0.0525(12) 0.0622(14) 0.0382(11) 0.0003(10) 0.0105(9) 0.0089(10)
C11 0.0466(11) 0.0511(12) 0.0367(11) 0.0029(9) 0.0102(8) 0.0111(9)
C12 0.0455(11) 0.0576(13) 0.0430(11) 0.0074(10) 0.0153(9) 0.0064(9)
C13 0.0440(10) 0.0470(11) 0.0415(11) 0.0052(9) 0.0079(8) 0.0101(9)
C14 0.0462(12) 0.0531(13) 0.0569(14) 0.0042(11) 0.0021(10) 0.0111(10)
C15 0.068(9) 0.073(8) 0.063(8) -0.005(6) 0.000(6) -0.026(6)
O1 0.060(6) 0.093(7) 0.057(5) -0.013(4) 0.019(4) 0.011(5)
C15' 0.076(11) 0.065(9) 0.053(8) 0.020(6) 0.002(6) -0.010(7)
O1' 0.068(7) 0.087(7) 0.059(6) -0.004(5) 0.035(4) -0.009(5)
C16 0.0562(14) 0.0709(17) 0.0776(18) 0.0146(14) 0.0064(12) -0.0081(12)
C17 0.0650(15) 0.0713(17) 0.0761(19) -0.0165(14) 0.0077(13) -0.0102(13)
N1 0.0621(11) 0.0531(11) 0.0422(10) -0.0011(8) 0.0204(8) -0.0034(9)
N2 0.0660(11) 0.0532(10) 0.0434(10) -0.0051(9) 0.0181(8) -0.0006(9)

loop_
_atom_type_symbol
_atom_type_description
_atom_type_scat_dispersion_real
_atom_type_scat_dispersion_imag
_atom_type_scat_source
C C 0.0033 0.0016 'International Tables Vol C Tables 4.2.6.8 and 6.1.1.4'
H H 0.0000 0.0000 'International Tables Vol C Tables 4.2.6.8 and 6.1.1.4'
N N 0.0061 0.0033 'International Tables Vol C Tables 4.2.6.8 and 6.1.1.4'
O O 0.0106 0.0060 'International Tables Vol C Tables 4.2.6.8 and 6.1.1.4'

loop_
_geom_angle_atom_site_label_1
_geom_angle_atom_site_label_2
_geom_angle_atom_site_label_3
_geom_angle
_geom_angle_site_symmetry_1
_geom_angle_site_symmetry_3
_geom_angle_publ_flag
C10 C1 C2 118.0(2) . . ?
C10 C1 C11 123.06(18) . . ?
C2 C1 C11 118.91(19) . . ?
C3 C2 C1 121.4(2) . . ?
C3 C2 H2 119.3 . . ?
C1 C2 H2 119.3 . . ?
C2 C3 C4 121.3(2) . . ?
C2 C3 H3 119.3 . . ?
C4 C3 H3 119.3 . . ?
C3 C4 C9 118.4(2) . . ?
C3 C4 C5 123.2(2) . . ?
C9 C4 C5 118.4(2) . . ?
C6 C5 C4 121.5(2) . . ?
C6 C5 H5 119.3 . . ?
C4 C5 H5 119.3 . . ?
C5 C6 C7 120.0(2) . . ?
C5 C6 H6 120.0 . . ?
C7 C6 H6 120.0 . . ?
C8 C7 C6 120.5(3) . . ?
C8 C7 H7 119.8 . . ?
C6 C7 H7 119.8 . . ?
C7 C8 C9 120.6(2) . . ?
C7 C8 H8 119.7 . . ?
C9 C8 H8 119.7 . . ?
C8 C9 C4 119.0(2) . . ?
C8 C9 C10 122.2(2) . . ?
C4 C9 C10 118.8(2) . . ?
C1 C10 C9 122.01(19) . . ?
C1 C10 H10 119.0 . . ?
C9 C10 H10 119.0 . . ?
N1 C11 C12 105.41(18) . . ?
N1 C11 C1 123.13(18) . . ?
C12 C11 C1 131.47(18) . . ?
C11 C12 C13 106.29(17) . . ?
C11 C12 H12 126.9 . . ?
C13 C12 H12 126.9 . . ?
N2 C13 C12 110.82(18) . . ?
N2 C13 C14 120.62(19) . . ?
C12 C13 C14 128.53(19) . . ?
O1' C14 O1 106.0(5) . . ?
O1' C14 C15' 109.1(7) . . ?
O1 C14 C15' 4.3(11) . . ?
O1' C14 C15 5.8(14) . . ?
O1 C14 C15 109.8(6) . . ?
C15' C14 C15 113.1(8) . . ?
O1' C14 C13 128.6(4) . . ?
O1 C14 C13 125.3(4) . . ?
C15' C14 C13 122.2(6) . . ?
C15 C14 C13 124.6(5) . . ?
C14 C15 C17 103.8(8) . . ?
C14 C15 H15 128.1 . . ?
C17 C15 H15 128.1 . . ?
C14 O1 C16 109.2(5) . . ?
C14 C15' C16 103.9(8) . . ?
C14 C15' H15' 128.1 . . ?
C16 C15' H15' 128.1 . . ?
C14 O1' C17 110.7(5) . . ?
C17 C16 O1 107.5(3) . . ?
C17 C16 C15' 109.7(4) . . ?
O1 C16 C15' 3.6(10) . . ?
C17 C16 H16 126.2 . . ?
O1 C16 H16 126.2 . . ?
C15' C16 H16 124.0 . . ?
C16 C17 O1' 106.5(3) . . ?
C16 C17 C15 109.3(4) . . ?
O1' C17 C15 4.9(13) . . ?
C16 C17 H17 125.4 . . ?
O1' C17 H17 128.0 . . ?
C15 C17 H17 125.4 . . ?
C11 N1 N2 113.14(17) . . ?
C11 N1 H1A 125.4(17) . . ?
N2 N1 H1A 121.1(17) . . ?
C13 N2 N1 104.34(16) . . ?

loop_
_geom_bond_atom_site_label_1
_geom_bond_atom_site_label_2
_geom_bond_distance
_geom_bond_site_symmetry_2
_geom_bond_publ_flag
C1 C10 1.366(3) . ?
C1 C2 1.418(3) . ?
C1 C11 1.462(3) . ?
C2 C3 1.356(3) . ?
C2 H2 0.9300 . ?
C3 C4 1.407(3) . ?
C3 H3 0.9300 . ?
C4 C9 1.414(3) . ?
C4 C5 1.416(3) . ?
C5 C6 1.348(3) . ?
C5 H5 0.9300 . ?
C6 C7 1.401(4) . ?
C6 H6 0.9300 . ?
C7 C8 1.369(3) . ?
C7 H7 0.9300 . ?
C8 C9 1.405(3) . ?
C8 H8 0.9300 . ?
C9 C10 1.420(3) . ?
C10 H10 0.9300 . ?
C11 N1 1.344(2) . ?
C11 C12 1.372(3) . ?
C12 C13 1.388(3) . ?
C12 H12 0.9300 . ?
C13 N2 1.333(3) . ?
C13 C14 1.436(3) . ?
C14 O1' 1.310(6) . ?
C14 O1 1.320(6) . ?
C14 C15' 1.353(8) . ?
C14 C15 1.355(8) . ?
C15 C17 1.438(11) . ?
C15 H15 0.9300 . ?
O1 C16 1.372(7) . ?
C15' C16 1.433(13) . ?
C15' H15' 0.9300 . ?
O1' C17 1.362(8) . ?
C16 C17 1.301(3) . ?
C16 H16 0.9300 . ?
C17 H17 0.9300 . ?
N1 N2 1.350(2) . ?
N1 H1A 0.89(3) . ?

loop_
_geom_hbond_atom_site_label_D
_geom_hbond_atom_site_label_H
_geom_hbond_atom_site_label_A
_geom_hbond_distance_DH
_geom_hbond_distance_HA
_geom_hbond_distance_DA
_geom_hbond_angle_DHA
_geom_hbond_site_symmetry_A
N1 H1A N2 0.89(3) 2.11(3) 2.999(2) 171(2) 2_646

loop_
_geom_torsion_atom_site_label_1
_geom_torsion_atom_site_label_2
_geom_torsion_atom_site_label_3
_geom_torsion_atom_site_label_4
_geom_torsion
_geom_torsion_site_symmetry_1
_geom_torsion_site_symmetry_2
_geom_torsion_site_symmetry_3
_geom_torsion_site_symmetry_4
_geom_torsion_publ_flag
C10 C1 C2 C3 0.9(3) . . . . ?
C11 C1 C2 C3 -179.25(19) . . . . ?
C1 C2 C3 C4 -1.2(3) . . . . ?
C2 C3 C4 C9 0.7(3) . . . . ?
C2 C3 C4 C5 -178.6(2) . . . . ?
C3 C4 C5 C6 178.5(2) . . . . ?
C9 C4 C5 C6 -0.8(3) . . . . ?
C4 C5 C6 C7 0.4(4) . . . . ?
C5 C6 C7 C8 0.4(4) . . . . ?
C6 C7 C8 C9 -0.7(4) . . . . ?
C7 C8 C9 C4 0.3(3) . . . . ?
C7 C8 C9 C10 -178.7(2) . . . . ?
C3 C4 C9 C8 -178.9(2) . . . . ?
C5 C4 C9 C8 0.4(3) . . . . ?
C3 C4 C9 C10 0.2(3) . . . . ?
C5 C4 C9 C10 179.46(19) . . . . ?
C2 C1 C10 C9 -0.1(3) . . . . ?
C11 C1 C10 C9 -179.90(17) . . . . ?
C8 C9 C10 C1 178.5(2) . . . . ?
C4 C9 C10 C1 -0.5(3) . . . . ?
C10 C1 C11 N1 8.5(3) . . . . ?
C2 C1 C11 N1 -171.35(19) . . . . ?
C10 C1 C11 C12 -171.6(2) . . . . ?
C2 C1 C11 C12 8.5(3) . . . . ?
N1 C11 C12 C13 0.0(2) . . . . ?
C1 C11 C12 C13 -179.88(19) . . . . ?
C11 C12 C13 N2 0.3(2) . . . . ?
C11 C12 C13 C14 178.20(19) . . . . ?
N2 C13 C14 O1' 0.6(10) . . . . ?
C12 C13 C14 O1' -177.2(9) . . . . ?
N2 C13 C14 O1 178.8(6) . . . . ?
C12 C13 C14 O1 1.1(7) . . . . ?
N2 C13 C14 C15' -177.6(10) . . . . ?
C12 C13 C14 C15' 4.7(10) . . . . ?
N2 C13 C14 C15 5.7(12) . . . . ?
C12 C13 C14 C15 -172.1(11) . . . . ?
O1' C14 C15 C17 -44(10) . . . . ?
O1 C14 C15 C17 6.1(16) . . . . ?
C15' C14 C15 C17 3.1(18) . . . . ?
C13 C14 C15 C17 -179.9(5) . . . . ?
O1' C14 O1 C16 -0.9(11) . . . . ?
C15' C14 O1 C16 135(14) . . . . ?
C15 C14 O1 C16 -5.5(13) . . . . ?
C13 C14 O1 C16 -179.5(4) . . . . ?
O1' C14 C15' C16 3.9(15) . . . . ?
O1 C14 C15' C16 -41(13) . . . . ?
C15 C14 C15' C16 -0.6(17) . . . . ?
C13 C14 C15' C16 -177.7(5) . . . . ?
O1 C14 O1' C17 -0.8(13) . . . . ?
C15' C14 O1' C17 -4.0(15) . . . . ?
C15 C14 O1' C17 131(12) . . . . ?
C13 C14 O1' C17 177.7(5) . . . . ?
C14 O1 C16 C17 2.4(8) . . . . ?
C14 O1 C16 C15' -126(14) . . . . ?
C14 C15' C16 C17 -2.5(13) . . . . ?
C14 C15' C16 O1 50(13) . . . . ?
O1 C16 C17 O1' -2.8(9) . . . . ?
C15' C16 C17 O1' 0.2(11) . . . . ?
O1 C16 C17 C15 1.5(11) . . . . ?
C15' C16 C17 C15 4.4(13) . . . . ?
C14 O1' C17 C16 2.3(12) . . . . ?
C14 O1' C17 C15 -123(12) . . . . ?
C14 C15 C17 C16 -4.6(15) . . . . ?
C14 C15 C17 O1' 51(10) . . . . ?
C12 C11 N1 N2 -0.3(2) . . . . ?
C1 C11 N1 N2 179.61(17) . . . . ?
C12 C13 N2 N1 -0.4(2) . . . . ?
C14 C13 N2 N1 -178.54(17) . . . . ?
C11 N1 N2 C13 0.5(2) . . . . ?
